data_1548830
loop_
_publ_author_name
'Baral, Nilofar'
'Nayak, Sabita'
'Pal, Satyanarayan'
'Mohapatra, Seetaram'

_publ_section_title
;
 5-(2-Chlorophenyl)-3-(2<i>H</i>-chromen-3-yl)-1,2,4-oxadiazole
;
_journal_coeditor_code SJ4155
_journal_issue 1
_journal_name_full IUCrData
_journal_page_first x180129
_journal_paper_doi 10.1107/S2414314618001293
_journal_volume 3
_journal_year 2018
_chemical_formula_iupac 'C17 H11 Cl N2 O2'
_chemical_formula_moiety 'C17 H11 Cl N2 O2'
_chemical_formula_sum 'C17 H11 Cl N2 O2'
_chemical_formula_weight 310.73
_chemical_name_systematic
;
5-(2-Chlorophenyl)-3-(2<i>H</i>-chromen-3-yl)-1,2,4-oxadiazole
;
_space_group_crystal_system triclinic
_space_group_IT_number 2
_space_group_name_Hall '-P 1'
_space_group_name_H-M_alt 'P -1'
_symmetry_space_group_name_Hall '-P 1'
_symmetry_space_group_name_H-M 'P -1'
_atom_sites_solution_hydrogens geom
_audit_creation_method SHELXL-2014/7
_cell_angle_alpha 86.035(3)
_cell_angle_beta 80.227(3)
_cell_angle_gamma 79.352(2)
_cell_formula_units_Z 2
_cell_length_a 8.7208(4)
_cell_length_b 8.7703(3)
_cell_length_c 9.6278(4)
_cell_measurement_reflns_used 2986
_cell_measurement_temperature 296(2)
_cell_measurement_theta_max 26.64
_cell_measurement_theta_min 2.36
_cell_volume 712.65(5)
_computing_cell_refinement
;
SAINT (Bruker 2014
;
_computing_data_collection
;
APEX2 (Bruker 2014)
;
_computing_data_reduction
;
SAINT (Bruker 2014)
;
_computing_molecular_graphics
;
ORTEP-3 for Windows (Farrugia, 2012) and Mercury (Macrae <i>et al.</i>,
2008)
;
_computing_publication_material
;
WinGX (Farrugia, 2012), publCIF (Westrip, 2010) and PLATON (Spek
2009)
;
_computing_structure_refinement
;
SHELXL2014 (Sheldrick, 2015b)
;
_computing_structure_solution
;
SHELXT2014 (Sheldrick, 2015a)
;
_diffrn_ambient_temperature 296(2)
_diffrn_measured_fraction_theta_full 1.000
_diffrn_measured_fraction_theta_max 0.990
_diffrn_measurement_device_type 'Bruker APEXII'
_diffrn_measurement_method '\f and \w scans'
_diffrn_radiation_type MoK\a
_diffrn_radiation_wavelength 0.71073
_diffrn_reflns_av_R_equivalents 0.0275
_diffrn_reflns_limit_h_max 11
_diffrn_reflns_limit_h_min -11
_diffrn_reflns_limit_k_max 11
_diffrn_reflns_limit_k_min -11
_diffrn_reflns_limit_l_max 12
_diffrn_reflns_limit_l_min -12
_diffrn_reflns_number 11000
_diffrn_reflns_theta_full 25.242
_diffrn_reflns_theta_max 28.338
_diffrn_reflns_theta_min 2.148
_diffrn_standards_number 0
_exptl_absorpt_coefficient_mu 0.276
_exptl_absorpt_correction_type none
_exptl_crystal_colour colourless
_exptl_crystal_density_diffrn 1.448
_exptl_crystal_description 'rectangular block'
_exptl_crystal_F_000 320
_exptl_crystal_size_max 0.400
_exptl_crystal_size_mid 0.280
_exptl_crystal_size_min 0.200
_refine_diff_density_max 0.378
_refine_diff_density_min -0.258
_refine_ls_extinction_method none
_refine_ls_goodness_of_fit_ref 1.110
_refine_ls_hydrogen_treatment constr
_refine_ls_matrix_type full
_refine_ls_number_parameters 199
_refine_ls_number_reflns 3518
_refine_ls_number_restraints 0
_refine_ls_restrained_S_all 1.110
_refine_ls_R_factor_all 0.0684
_refine_ls_R_factor_gt 0.0457
_refine_ls_shift/su_max 0.000
_refine_ls_shift/su_mean 0.000
_refine_ls_structure_factor_coef Fsqd
_refine_ls_weighting_details 'w=1/[\s^2^(Fo^2^)+(0.0629P)^2^+0.0537P] where P=(Fo^2^+2Fc^2^)/3'
_refine_ls_weighting_scheme calc
_refine_ls_wR_factor_gt 0.1222
_refine_ls_wR_factor_ref 0.1344
_reflns_number_gt 2452
_reflns_number_total 3518
_reflns_threshold_expression 'I > 2\s(I)'
_cod_data_source_file sj4155sup1.cif
_cod_data_source_block I
_cod_database_code 1548830
_shelx_space_group_comment
;
The symmetry employed for this shelxl refinement is uniquely defined
by the following loop, which should always be used as a source of
symmetry information in preference to the above space-group names.
They are only intended as comments.
;
_shelx_estimated_absorpt_t_min 0.898
_shelx_estimated_absorpt_t_max 0.947

loop_
_space_group_symop_operation_xyz
'x, y, z'
'-x, -y, -z'

loop_
_atom_site_type_symbol
_atom_site_label
_atom_site_fract_x
_atom_site_fract_y
_atom_site_fract_z
_atom_site_U_iso_or_equiv
_atom_site_adp_type
_atom_site_calc_flag
_atom_site_occupancy
Cl Cl1 0.52115(6) 0.91781(6) 1.30274(6) 0.0650(2) Uani d 1
O O1 0.61910(15) 1.27500(14) 0.95744(13) 0.0529(3) Uani d 1
O O2 1.09361(16) 0.89357(16) 0.61902(13) 0.0601(4) Uani d 1
N N1 0.69651(16) 1.03574(15) 1.03518(15) 0.0418(3) Uani d 1
N N2 0.75145(19) 1.21176(18) 0.86047(16) 0.0536(4) Uani d 1
C C3 0.2109(2) 1.3029(2) 1.3854(2) 0.0597(5) Uani d 1
H H3 0.1264 1.3352 1.4559 0.072 Uiso calc 1
C C4 0.2528(2) 1.4042(2) 1.2754(2) 0.0602(5) Uani d 1
H H4 0.1969 1.5052 1.2720 0.072 Uiso calc 1
C C5 0.3759(2) 1.3563(2) 1.1718(2) 0.0527(5) Uani d 1
H H5 0.4019 1.4259 1.0981 0.063 Uiso calc 1
C C6 0.4649(2) 1.20576(19) 1.17225(18) 0.0409(4) Uani d 1
C C7 0.5951(2) 1.16306(19) 1.05849(18) 0.0401(4) Uani d 1
C C8 0.7906(2) 1.07079(19) 0.91245(17) 0.0410(4) Uani d 1
C C9 0.9241(2) 0.9627(2) 0.84305(17) 0.0408(4) Uani d 1
C C17 0.9677(2) 0.81924(19) 0.89577(18) 0.0421(4) Uani d 1
H H17 0.9143 0.7866 0.9814 0.051 Uiso calc 1
C C16 1.09781(19) 0.71486(19) 0.81982(18) 0.0426(4) Uani d 1
C C11 1.1551(2) 0.7555(2) 0.6807(2) 0.0492(4) Uani d 1
C C12 1.2678(3) 0.6539(3) 0.5981(2) 0.0649(6) Uani d 1
H H12 1.3036 0.6817 0.5048 0.078 Uiso calc 1
C C13 1.3268(3) 0.5112(3) 0.6547(3) 0.0706(6) Uani d 1
H H13 1.4018 0.4422 0.5987 0.085 Uiso calc 1
C C15 1.1619(2) 0.5702(2) 0.8749(2) 0.0526(5) Uani d 1
H H15 1.1270 0.5414 0.9680 0.063 Uiso calc 1
C C14 1.2766(3) 0.4691(2) 0.7928(2) 0.0634(6) Uani d 1
H H14 1.3194 0.3734 0.8306 0.076 Uiso calc 1
C C10 1.0205(2) 1.0176(2) 0.7108(2) 0.0544(5) Uani d 1
H H10A 0.9526 1.0945 0.6607 0.065 Uiso calc 1
H H10B 1.1017 1.0674 0.7362 0.065 Uiso calc 1
C C1 0.4216(2) 1.1052(2) 1.28580(19) 0.0448(4) Uani d 1
C C2 0.2945(2) 1.1539(2) 1.3905(2) 0.0550(5) Uani d 1
H H2 0.2658 1.0855 1.4643 0.066 Uiso calc 1

loop_
_atom_site_aniso_label
_atom_site_aniso_U_11
_atom_site_aniso_U_22
_atom_site_aniso_U_33
_atom_site_aniso_U_12
_atom_site_aniso_U_13
_atom_site_aniso_U_23
Cl1 0.0698(4) 0.0491(3) 0.0657(3) 0.0012(2) -0.0008(3) 0.0144(2)
O1 0.0564(8) 0.0409(7) 0.0530(7) 0.0005(6) 0.0021(6) 0.0062(6)
O2 0.0636(9) 0.0618(8) 0.0435(7) 0.0030(7) 0.0058(6) 0.0027(6)
N1 0.0400(8) 0.0382(7) 0.0443(8) -0.0025(6) -0.0040(6) 0.0007(6)
N2 0.0542(10) 0.0472(8) 0.0510(9) 0.0000(7) 0.0033(7) 0.0038(7)
C3 0.0527(12) 0.0641(13) 0.0588(12) -0.0051(10) 0.0000(10) -0.0152(10)
C4 0.0564(12) 0.0483(11) 0.0706(14) 0.0004(9) -0.0031(11) -0.0086(10)
C5 0.0533(11) 0.0406(10) 0.0595(12) -0.0028(8) -0.0022(9) -0.0016(8)
C6 0.0390(9) 0.0390(9) 0.0457(9) -0.0064(7) -0.0090(8) -0.0040(7)
C7 0.0424(9) 0.0374(8) 0.0418(9) -0.0083(7) -0.0102(7) 0.0014(7)
C8 0.0399(9) 0.0423(9) 0.0408(9) -0.0074(7) -0.0080(7) 0.0018(7)
C9 0.0382(9) 0.0446(9) 0.0387(9) -0.0061(7) -0.0045(7) -0.0033(7)
C17 0.0415(9) 0.0453(9) 0.0383(9) -0.0077(8) -0.0034(7) -0.0001(7)
C16 0.0365(9) 0.0454(9) 0.0455(9) -0.0065(7) -0.0045(7) -0.0055(7)
C11 0.0433(10) 0.0538(11) 0.0479(10) -0.0055(8) -0.0036(8) -0.0017(8)
C12 0.0573(13) 0.0732(14) 0.0548(12) -0.0021(11) 0.0098(10) -0.0084(10)
C13 0.0588(13) 0.0673(14) 0.0755(15) 0.0068(11) 0.0050(12) -0.0180(12)
C15 0.0502(11) 0.0470(10) 0.0565(11) -0.0026(8) -0.0045(9) -0.0004(8)
C14 0.0574(13) 0.0497(11) 0.0767(15) 0.0034(9) -0.0046(11) -0.0071(10)
C10 0.0570(12) 0.0520(11) 0.0474(10) -0.0034(9) 0.0016(9) 0.0047(8)
C1 0.0434(10) 0.0444(9) 0.0468(10) -0.0065(8) -0.0095(8) -0.0021(8)
C2 0.0557(12) 0.0625(12) 0.0458(10) -0.0125(10) -0.0030(9) -0.0012(9)

loop_
_atom_type_symbol
_atom_type_description
_atom_type_scat_dispersion_real
_atom_type_scat_dispersion_imag
_atom_type_scat_source
C C 0.0033 0.0016 'International Tables Vol C Tables 4.2.6.8 and 6.1.1.4'
H H 0.0000 0.0000 'International Tables Vol C Tables 4.2.6.8 and 6.1.1.4'
N N 0.0061 0.0033 'International Tables Vol C Tables 4.2.6.8 and 6.1.1.4'
O O 0.0106 0.0060 'International Tables Vol C Tables 4.2.6.8 and 6.1.1.4'
Cl Cl 0.1484 0.1585 'International Tables Vol C Tables 4.2.6.8 and 6.1.1.4'

loop_
_geom_angle_atom_site_label_1
_geom_angle_atom_site_label_2
_geom_angle_atom_site_label_3
_geom_angle
C7 O1 N2 106.58(12)
C11 O2 C10 117.19(14)
C7 N1 C8 103.21(14)
C8 N2 O1 103.13(13)
C2 C3 C4 119.87(19)
C2 C3 H3 120.1
C4 C3 H3 120.1
C5 C4 C3 119.97(18)
C5 C4 H4 120.0
C3 C4 H4 120.0
C4 C5 C6 122.36(19)
C4 C5 H5 118.8
C6 C5 H5 118.8
C1 C6 C5 116.77(17)
C1 C6 C7 123.92(15)
C5 C6 C7 119.31(16)
N1 C7 O1 112.46(15)
N1 C7 C6 131.83(16)
O1 C7 C6 115.70(14)
N2 C8 N1 114.61(15)
N2 C8 C9 121.46(16)
N1 C8 C9 123.93(15)
C17 C9 C8 122.38(16)
C17 C9 C10 119.06(16)
C8 C9 C10 118.51(15)
C9 C17 C16 120.03(16)
C9 C17 H17 120.0
C16 C17 H17 120.0
C11 C16 C15 118.04(17)
C11 C16 C17 118.38(16)
C15 C16 C17 123.41(17)
O2 C11 C12 117.82(17)
O2 C11 C16 120.90(16)
C12 C11 C16 121.14(18)
C13 C12 C11 119.4(2)
C13 C12 H12 120.3
C11 C12 H12 120.3
C14 C13 C12 121.0(2)
C14 C13 H13 119.5
C12 C13 H13 119.5
C14 C15 C16 120.9(2)
C14 C15 H15 119.6
C16 C15 H15 119.6
C13 C14 C15 119.4(2)
C13 C14 H14 120.3
C15 C14 H14 120.3
O2 C10 C9 112.57(15)
O2 C10 H10A 109.1
C9 C10 H10A 109.1
O2 C10 H10B 109.1
C9 C10 H10B 109.1
H10A C10 H10B 107.8
C2 C1 C6 120.70(17)
C2 C1 Cl1 117.01(15)
C6 C1 Cl1 122.29(14)
C3 C2 C1 120.32(19)
C3 C2 H2 119.8
C1 C2 H2 119.8

loop_
_geom_bond_atom_site_label_1
_geom_bond_atom_site_label_2
_geom_bond_distance
Cl1 C1 1.7221(17)
O1 C7 1.352(2)
O1 N2 1.407(2)
O2 C11 1.370(2)
O2 C10 1.434(2)
N1 C7 1.297(2)
N1 C8 1.370(2)
N2 C8 1.308(2)
C3 C2 1.375(3)
C3 C4 1.379(3)
C3 H3 0.9300
C4 C5 1.360(3)
C4 H4 0.9300
C5 C6 1.403(2)
C5 H5 0.9300
C6 C1 1.402(3)
C6 C7 1.452(2)
C8 C9 1.454(2)
C9 C17 1.337(2)
C9 C10 1.504(3)
C17 C16 1.445(2)
C17 H17 0.9300
C16 C11 1.394(3)
C16 C15 1.396(2)
C11 C12 1.379(3)
C12 C13 1.375(3)
C12 H12 0.9300
C13 C14 1.375(3)
C13 H13 0.9300
C15 C14 1.383(3)
C15 H15 0.9300
C14 H14 0.9300
C10 H10A 0.9700
C10 H10B 0.9700
C1 C2 1.390(3)
C2 H2 0.9300

loop_
_geom_hbond_atom_site_label_D
_geom_hbond_atom_site_label_H
_geom_hbond_atom_site_label_A
_geom_hbond_site_symmetry_A
_geom_hbond_distance_DH
_geom_hbond_distance_HA
_geom_hbond_distance_DA
_geom_hbond_angle_DHA
C5 H5 O1 2_687 0.93 2.62 3.389(2) 140.4
C14 H14 Cl1 2_767 0.93 2.94 3.625(2) 131.7
C2 H2 O2 1_456 0.93 2.67 3.550(2) 157.9

loop_
_geom_torsion_atom_site_label_1
_geom_torsion_atom_site_label_2
_geom_torsion_atom_site_label_3
_geom_torsion_atom_site_label_4
_geom_torsion
C7 O1 N2 C8 0.60(18)
C2 C3 C4 C5 0.4(3)
C3 C4 C5 C6 -0.5(3)
C4 C5 C6 C1 -0.2(3)
C4 C5 C6 C7 -179.70(17)
C8 N1 C7 O1 0.53(18)
C8 N1 C7 C6 -178.65(17)
N2 O1 C7 N1 -0.73(19)
N2 O1 C7 C6 178.58(14)
C1 C6 C7 N1 -1.2(3)
C5 C6 C7 N1 178.26(17)
C1 C6 C7 O1 179.69(15)
C5 C6 C7 O1 -0.9(2)
O1 N2 C8 N1 -0.3(2)
O1 N2 C8 C9 179.76(15)
C7 N1 C8 N2 -0.1(2)
C7 N1 C8 C9 179.81(16)
N2 C8 C9 C17 178.75(16)
N1 C8 C9 C17 -1.2(3)
N2 C8 C9 C10 1.6(3)
N1 C8 C9 C10 -178.30(16)
C8 C9 C17 C16 177.80(15)
C10 C9 C17 C16 -5.1(3)
C9 C17 C16 C11 -12.2(3)
C9 C17 C16 C15 172.52(17)
C10 O2 C11 C12 -159.35(17)
C10 O2 C11 C16 24.9(3)
C15 C16 C11 O2 177.84(16)
C17 C16 C11 O2 2.3(3)
C15 C16 C11 C12 2.2(3)
C17 C16 C11 C12 -173.26(17)
O2 C11 C12 C13 -176.98(19)
C16 C11 C12 C13 -1.2(3)
C11 C12 C13 C14 -0.8(4)
C11 C16 C15 C14 -1.3(3)
C17 C16 C15 C14 173.99(18)
C12 C13 C14 C15 1.7(4)
C16 C15 C14 C13 -0.7(3)
C11 O2 C10 C9 -40.1(2)
C17 C9 C10 O2 30.5(2)
C8 C9 C10 O2 -152.22(15)
C5 C6 C1 C2 1.1(3)
C7 C6 C1 C2 -179.50(16)
C5 C6 C1 Cl1 -179.00(13)
C7 C6 C1 Cl1 0.4(2)
C4 C3 C2 C1 0.4(3)
C6 C1 C2 C3 -1.2(3)
Cl1 C1 C2 C3 178.89(15)

_cod_database_fobs_code 1548830
